data_1550017
loop_
_publ_author_name
'Kanzaki, M.'

_publ_section_title
;
 Temperature-induced phase transition of AlPO4-moganite studies by in-situ
 Raman spectroscopy : beta phase model optimized by DFT
;
_journal_name_full 'Journal of Mineralogical and Petrological Sciences'
_journal_page_first 126
_journal_page_last 134
_journal_volume 113
_journal_year 2018
_chemical_formula_sum 'Al O4 P'
_chemical_name_common 'AlPO4 moganite beta phase'
_chemical_name_mineral 'AlPO4 moganite beta phase'
_space_group_IT_number 49
_space_group_name_Hall '-P 2a 2'
_space_group_name_H-M_alt 'P m a a'
_symmetry_space_group_name_Hall '-P 2a 2'
_symmetry_space_group_name_H-M 'P m a a'
_cell_angle_alpha 90
_cell_angle_beta 90
_cell_angle_gamma 90
_cell_formula_units_Z 6
_cell_length_a 9.06820
_cell_length_b 4.89040
_cell_length_c 10.97930
_cell_volume 486.900
_diffrn_ambient_temperature 1
_cod_data_source_file AlPO4-moganite-beta-DFT.cif
_cod_data_source_block AlPO4_moganite_beta_DFT
_cod_depositor_comments 'Journal name was wrong, and corrected.'
_cod_original_formula_sum 'Al P O4'
_cod_database_code 1550017

loop_
_space_group_symop_operation_xyz
'x, y, z'
'-x, -y, -z'
'x, -y, -z'
'-x, y, z'
'-x+1/2, y, -z'
'x+1/2, -y, z'
'-x+1/2, -y, z'
'x+1/2, y, -z'

loop_
_atom_site_label
_atom_site_occupancy
_atom_site_fract_x
_atom_site_fract_y
_atom_site_fract_z
_atom_site_adp_type
_atom_site_B_iso_or_equiv
_atom_site_type_symbol
P1 1.0 0.250000 0.000000 0.000000 Biso 1.000000 P
P2 1.0 0.000000 0.238500 0.666400 Biso 1.000000 P
Al1 1.0 0.250000 0.500000 0.500000 Biso 1.000000 Al
Al2 1.0 0.000000 0.254500 0.166700 Biso 1.000000 Al
O1 1.0 0.000000 0.066700 0.301900 Biso 1.000000 O
O2 1.0 0.000000 0.402800 0.786300 Biso 1.000000 O
O3 1.0 0.155200 0.185900 0.080100 Biso 1.000000 O
O4 1.0 0.861100 0.298900 0.592500 Biso 1.000000 O
